data_1506417
loop_
_publ_author_name
'Heo, Richard W.'
'Park, Joon-Seo'
'Lee, T. Randall'

_publ_section_title
;
 Synthesis and Ring-Opening Metathesis Polymerization of Aryl-Substituted
 1,1&#x2018;-(1,3-Butadienylene)ferrocenes
;
_journal_issue 7
_journal_name_full Macromolecules
_journal_page_first 2564
_journal_paper_doi 10.1021/ma047826w
_journal_volume 38
_journal_year 2005
_chemical_formula_sum 'C20 H16 Fe'
_chemical_formula_weight 312.18
_chemical_name_systematic
; 
 ? 
;
_space_group_IT_number 14
_symmetry_cell_setting monoclinic
_symmetry_space_group_name_Hall '-P 2ybc'
_symmetry_space_group_name_H-M 'P 1 21/c 1'
_atom_sites_solution_hydrogens geom
_atom_sites_solution_primary direct
_atom_sites_solution_secondary difmap
_audit_creation_method SHELXL-97
_cell_angle_alpha 90.00
_cell_angle_beta 91.61(1)
_cell_angle_gamma 90.00
_cell_formula_units_Z 4
_cell_length_a 8.968(1)
_cell_length_b 5.734(1)
_cell_length_c 28.003(3)
_cell_measurement_reflns_used 37
_cell_measurement_temperature 223(2)
_cell_measurement_theta_max 15.0
_cell_measurement_theta_min 7.5
_cell_volume 1439.4(3)
_computing_cell_refinement 'Bruker Xscans'
_computing_data_collection 'Bruker Xscans'
_computing_data_reduction 'Bruker Xscans'
_computing_structure_refinement 'SHELXL-97 (Sheldrick, 1997)'
_computing_structure_solution 'SHELXS-97 (Sheldrick, 1990)'
_diffrn_ambient_temperature 223(2)
_diffrn_measured_fraction_theta_full 0.996
_diffrn_measured_fraction_theta_max 0.996
_diffrn_measurement_device_type 'Siemens P4'
_diffrn_measurement_method '\w scans'
_diffrn_radiation_monochromator graphite
_diffrn_radiation_source 'fine-focus sealed tube'
_diffrn_radiation_type MoK\a
_diffrn_radiation_wavelength 0.71073
_diffrn_reflns_av_R_equivalents 0.0187
_diffrn_reflns_av_sigmaI/netI 0.0367
_diffrn_reflns_limit_h_max 10
_diffrn_reflns_limit_h_min -10
_diffrn_reflns_limit_k_max 6
_diffrn_reflns_limit_k_min 0
_diffrn_reflns_limit_l_max 32
_diffrn_reflns_limit_l_min 0
_diffrn_reflns_number 2696
_diffrn_reflns_theta_full 24.00
_diffrn_reflns_theta_max 24.00
_diffrn_reflns_theta_min 2.27
_diffrn_standards_decay_% 0.0
_diffrn_standards_interval_count 97
_diffrn_standards_number 3
_exptl_absorpt_coefficient_mu 1.037
_exptl_absorpt_correction_T_max 0.5943
_exptl_absorpt_correction_T_min 0.5347
_exptl_absorpt_correction_type empirical
_exptl_crystal_colour Orange-red
_exptl_crystal_density_diffrn 1.441
_exptl_crystal_density_method 'not measured'
_exptl_crystal_description 'Flat column'
_exptl_crystal_F_000 648
_exptl_crystal_size_max 0.35
_exptl_crystal_size_mid 0.18
_exptl_crystal_size_min 0.10
_refine_diff_density_max 0.355
_refine_diff_density_min -0.312
_refine_diff_density_rms 0.052
_refine_ls_extinction_method none
_refine_ls_goodness_of_fit_ref 1.061
_refine_ls_hydrogen_treatment mixed
_refine_ls_matrix_type full
_refine_ls_number_parameters 190
_refine_ls_number_reflns 2261
_refine_ls_number_restraints 0
_refine_ls_restrained_S_all 1.061
_refine_ls_R_factor_all 0.0450
_refine_ls_R_factor_gt 0.0282
_refine_ls_shift/su_max 0.017
_refine_ls_shift/su_mean 0.003
_refine_ls_structure_factor_coef Fsqd
_refine_ls_weighting_details 'calc w=1/[\s^2^(Fo^2^)+(0.0165P)^2^+1.4602P] where P=(Fo^2^+2Fc^2^)/3'
_refine_ls_weighting_scheme calc
_refine_ls_wR_factor_gt 0.0652
_refine_ls_wR_factor_ref 0.0751
_reflns_number_gt 1667
_reflns_number_total 2521
_reflns_threshold_expression >4sigma(I)
_cod_data_source_file ma047826wsi20041221_042922.cif
_cod_data_source_block k427
_cod_depositor_comments
;
The following automatic conversions were performed:

'_symmetry_cell_setting' value 'Monoclinic' changed to 'monoclinic'
according to /home/saulius/struct/CIF-dictionaries/cif_core.dic
dictionary named 'cif_core.dic' version 2.4.1 from
2010-06-29.

'_exptl_absorpt_correction_type' value 'Empirical'
changed to 'empirical' according to
/home/saulius/struct/CIF-dictionaries/cif_core.dic dictionary named
'cif_core.dic' version 2.4.1 from 2010-06-29.

Automatic conversion script
Id: cif_fix_values 1715 2011-07-08 13:25:40Z adriana 
;
_cod_original_sg_symbol_H-M P2(1)/c
_cod_database_code 1506417

loop_
_symmetry_equiv_pos_as_xyz
'x, y, z'
'-x, y+1/2, -z+1/2'
'-x, -y, -z'
'x, -y-1/2, z-1/2'

loop_
_atom_site_label
_atom_site_type_symbol
_atom_site_fract_x
_atom_site_fract_y
_atom_site_fract_z
_atom_site_U_iso_or_equiv
_atom_site_adp_type
_atom_site_occupancy
_atom_site_symmetry_multiplicity
_atom_site_calc_flag
_atom_site_refinement_flags
Fe Fe 0.40283(4) 0.04500(7) 0.864637(13) 0.02466(13) Uani 1 1 d .
C1 C 0.3661(3) 0.0474(5) 0.79330(9) 0.0300(6) Uani 1 1 d .
C2 C 0.5037(3) -0.0658(5) 0.80394(9) 0.0336(7) Uani 1 1 d .
H2 H 0.5280 -0.2296 0.7961 0.040 Uiso 1 1 calc R
C3 C 0.5983(3) 0.0914(6) 0.82900(10) 0.0393(8) Uani 1 1 d .
H3 H 0.6999 0.0567 0.8418 0.047 Uiso 1 1 calc R
C4 C 0.5215(3) 0.3068(5) 0.83345(10) 0.0386(8) Uani 1 1 d .
H4 H 0.5604 0.4491 0.8495 0.046 Uiso 1 1 calc R
C5 C 0.3789(3) 0.2808(5) 0.81098(9) 0.0324(7) Uani 1 1 d .
H5 H 0.3009 0.4026 0.8084 0.039 Uiso 1 1 calc R
C6 C 0.1997(3) 0.0293(5) 0.89367(8) 0.0235(6) Uani 1 1 d .
C7 C 0.2622(3) -0.1990(5) 0.89016(9) 0.0268(6) Uani 1 1 d .
H7 H 0.2183 -0.3306 0.8717 0.032 Uiso 1 1 calc R
C8 C 0.3983(3) -0.2046(5) 0.91699(10) 0.0331(7) Uani 1 1 d .
H8 H 0.4665 -0.3398 0.9202 0.040 Uiso 1 1 calc R
C9 C 0.4214(3) 0.0189(5) 0.93766(9) 0.0319(7) Uani 1 1 d .
H9 H 0.5088 0.0667 0.9577 0.038 Uiso 1 1 calc R
C10 C 0.2996(3) 0.1625(5) 0.92408(9) 0.0279(6) Uani 1 1 d .
H10 H 0.2866 0.3279 0.9332 0.034 Uiso 1 1 calc R
C11 C 0.2330(3) -0.0635(6) 0.77153(10) 0.0402(7) Uani 1 1 d .
H11 H 0.2496 -0.1613 0.7453 0.048 Uiso 1 1 calc R
C12 C 0.0917(3) -0.0426(6) 0.78438(10) 0.0412(8) Uani 1 1 d .
H12 H 0.0233 -0.1277 0.7652 0.049 Uiso 1 1 calc R
C13 C 0.0235(3) 0.0890(5) 0.82304(9) 0.0334(7) Uani 1 1 d .
H13 H -0.0666 0.1622 0.8138 0.040 Uiso 1 1 calc R
C14 C 0.0639(3) 0.1262(5) 0.86903(9) 0.0261(6) Uani 1 1 d .
C15 C -0.0337(3) 0.2698(5) 0.89973(9) 0.0270(6) Uani 1 1 d .
C16 C -0.0982(3) 0.4758(5) 0.88318(11) 0.0354(7) Uani 1 1 d .
H16 H -0.0792 0.5279 0.8521 0.042 Uiso 1 1 calc R
C17 C -0.1901(3) 0.6052(6) 0.91196(12) 0.0454(8) Uani 1 1 d .
H17 H -0.2325 0.7448 0.9004 0.055 Uiso 1 1 calc R
C18 C -0.2199(3) 0.5308(7) 0.95739(11) 0.0483(9) Uani 1 1 d .
H18 H -0.2835 0.6181 0.9767 0.058 Uiso 1 1 calc R
C19 C -0.1563(4) 0.3280(7) 0.97452(11) 0.0477(9) Uani 1 1 d .
H19 H -0.1762 0.2766 1.0056 0.057 Uiso 1 1 calc R
C20 C -0.0628(3) 0.1994(6) 0.94602(9) 0.0356(7) Uani 1 1 d .
H20 H -0.0184 0.0625 0.9582 0.043 Uiso 1 1 calc R

loop_
_atom_site_aniso_label
_atom_site_aniso_U_11
_atom_site_aniso_U_22
_atom_site_aniso_U_33
_atom_site_aniso_U_23
_atom_site_aniso_U_13
_atom_site_aniso_U_12
Fe 0.0244(2) 0.0275(2) 0.0224(2) 0.00389(18) 0.00525(15) -0.00047(19)
C1 0.0333(15) 0.0366(16) 0.0207(13) 0.0028(13) 0.0107(11) 0.0033(14)
C2 0.0385(17) 0.0327(16) 0.0306(15) 0.0011(13) 0.0174(13) 0.0044(15)
C3 0.0288(16) 0.053(2) 0.0367(16) 0.0118(15) 0.0127(13) -0.0040(15)
C4 0.0459(19) 0.0351(18) 0.0353(16) 0.0071(14) 0.0105(14) -0.0106(15)
C5 0.0429(17) 0.0301(17) 0.0245(14) 0.0082(12) 0.0087(12) 0.0043(14)
C6 0.0231(13) 0.0298(15) 0.0180(12) 0.0036(11) 0.0078(10) 0.0026(12)
C7 0.0277(14) 0.0251(15) 0.0281(14) 0.0028(12) 0.0082(11) -0.0024(12)
C8 0.0305(16) 0.0348(17) 0.0345(16) 0.0136(13) 0.0087(12) 0.0068(13)
C9 0.0275(15) 0.0457(19) 0.0223(14) 0.0059(13) 0.0006(11) -0.0024(14)
C10 0.0348(16) 0.0309(16) 0.0184(13) 0.0000(12) 0.0053(11) -0.0004(13)
C11 0.0446(18) 0.050(2) 0.0256(15) -0.0117(14) 0.0051(13) 0.0004(16)
C12 0.0393(17) 0.058(2) 0.0265(15) -0.0100(15) -0.0011(13) -0.0006(17)
C13 0.0273(15) 0.0455(19) 0.0273(15) 0.0023(13) 0.0008(12) 0.0027(14)
C14 0.0244(14) 0.0281(15) 0.0260(14) 0.0043(12) 0.0048(11) 0.0003(12)
C15 0.0208(13) 0.0332(16) 0.0270(14) 0.0001(12) 0.0007(11) 0.0005(12)
C16 0.0295(15) 0.0402(18) 0.0365(15) 0.0069(14) -0.0001(13) -0.0001(14)
C17 0.0395(18) 0.042(2) 0.054(2) -0.0052(16) -0.0084(15) 0.0137(16)
C18 0.0365(18) 0.065(2) 0.0432(18) -0.0183(18) -0.0004(14) 0.0199(18)
C19 0.0456(19) 0.070(2) 0.0283(16) -0.0024(16) 0.0102(14) 0.0123(19)
C20 0.0353(16) 0.0444(19) 0.0275(15) 0.0028(13) 0.0057(12) 0.0100(15)

loop_
_atom_type_symbol
_atom_type_description
_atom_type_scat_dispersion_real
_atom_type_scat_dispersion_imag
_atom_type_scat_source
C C 0.0033 0.0016 'International Tables Vol C Tables 4.2.6.8 and 6.1.1.4'
H H 0.0000 0.0000 'International Tables Vol C Tables 4.2.6.8 and 6.1.1.4'
Fe Fe 0.3463 0.8444 'International Tables Vol C Tables 4.2.6.8 and 6.1.1.4'

loop_
_geom_angle_atom_site_label_1
_geom_angle_atom_site_label_2
_geom_angle_atom_site_label_3
_geom_angle
C1 Fe C6 105.98(11)
C1 Fe C7 105.55(12)
C6 Fe C7 41.36(11)
C1 Fe C5 41.42(12)
C6 Fe C5 104.49(11)
C7 Fe C5 131.84(12)
C1 Fe C10 137.77(11)
C6 Fe C10 41.48(10)
C7 Fe C10 68.85(11)
C5 Fe C10 110.06(12)
C1 Fe C4 69.21(12)
C6 Fe C4 133.61(12)
C7 Fe C4 172.43(12)
C5 Fe C4 40.67(12)
C10 Fe C4 111.01(12)
C1 Fe C8 135.05(13)
C6 Fe C8 69.17(11)
C7 Fe C8 40.64(11)
C5 Fe C8 172.46(12)
C10 Fe C8 68.20(11)
C4 Fe C8 146.82(12)
C1 Fe C2 40.86(11)
C6 Fe C2 138.18(12)
C7 Fe C2 111.85(12)
C5 Fe C2 68.42(12)
C10 Fe C2 178.45(12)
C4 Fe C2 68.10(12)
C8 Fe C2 113.26(12)
C1 Fe C9 173.93(12)
C6 Fe C9 69.15(10)
C7 Fe C9 68.43(11)
C5 Fe C9 142.25(12)
C10 Fe C9 40.33(11)
C4 Fe C9 116.70(12)
C8 Fe C9 40.47(12)
C2 Fe C9 141.13(12)
C1 Fe C3 68.68(12)
C6 Fe C3 172.69(11)
C7 Fe C3 143.79(12)
C5 Fe C3 68.20(12)
C10 Fe C3 139.86(12)
C4 Fe C3 40.49(12)
C8 Fe C3 118.11(12)
C2 Fe C3 40.19(12)
C9 Fe C3 116.49(12)
C2 C1 C5 107.1(3)
C2 C1 C11 125.5(3)
C5 C1 C11 127.2(3)
C2 C1 Fe 70.82(15)
C5 C1 Fe 69.76(15)
C11 C1 Fe 121.09(19)
C3 C2 C1 108.6(3)
C3 C2 Fe 70.29(16)
C1 C2 Fe 68.32(14)
C2 C3 C4 108.2(3)
C2 C3 Fe 69.52(15)
C4 C3 Fe 69.41(16)
C5 C4 C3 107.6(3)
C5 C4 Fe 68.84(16)
C3 C4 Fe 70.10(16)
C4 C5 C1 108.4(3)
C4 C5 Fe 70.48(16)
C1 C5 Fe 68.82(15)
C7 C6 C10 106.8(2)
C7 C6 C14 128.8(2)
C10 C6 C14 124.3(2)
C7 C6 Fe 69.69(14)
C10 C6 Fe 70.17(14)
C14 C6 Fe 122.17(17)
C8 C7 C6 108.5(2)
C8 C7 Fe 70.54(16)
C6 C7 Fe 68.95(15)
C7 C8 C9 108.0(3)
C7 C8 Fe 68.82(15)
C9 C8 Fe 69.86(16)
C10 C9 C8 108.3(2)
C10 C9 Fe 69.42(14)
C8 C9 Fe 69.67(15)
C9 C10 C6 108.3(2)
C9 C10 Fe 70.24(15)
C6 C10 Fe 68.35(14)
C12 C11 C1 128.1(3)
C11 C12 C13 131.7(3)
C14 C13 C12 132.9(3)
C13 C14 C6 125.4(2)
C13 C14 C15 119.5(2)
C6 C14 C15 115.1(2)
C16 C15 C20 118.1(3)
C16 C15 C14 121.5(2)
C20 C15 C14 120.4(3)
C17 C16 C15 120.7(3)
C18 C17 C16 120.4(3)
C19 C18 C17 119.7(3)
C18 C19 C20 120.0(3)
C19 C20 C15 121.0(3)

loop_
_geom_bond_atom_site_label_1
_geom_bond_atom_site_label_2
_geom_bond_distance
Fe C1 2.016(3)
Fe C6 2.017(2)
Fe C7 2.027(3)
Fe C5 2.028(3)
Fe C10 2.042(3)
Fe C4 2.050(3)
Fe C8 2.050(3)
Fe C2 2.049(3)
Fe C9 2.052(3)
Fe C3 2.059(3)
C1 C2 1.419(4)
C1 C5 1.430(4)
C1 C11 1.470(4)
C2 C3 1.411(4)
C3 C4 1.422(4)
C4 C5 1.417(4)
C6 C7 1.428(4)
C6 C10 1.437(4)
C6 C14 1.491(4)
C7 C8 1.416(4)
C8 C9 1.419(4)
C9 C10 1.411(4)
C11 C12 1.333(4)
C12 C13 1.467(4)
C13 C14 1.345(4)
C14 C15 1.492(4)
C15 C16 1.389(4)
C15 C20 1.389(4)
C16 C17 1.385(4)
C17 C18 1.375(5)
C18 C19 1.376(5)
C19 C20 1.386(4)

loop_
_geom_torsion_atom_site_label_1
_geom_torsion_atom_site_label_2
_geom_torsion_atom_site_label_3
_geom_torsion_atom_site_label_4
_geom_torsion
C6 Fe C1 C2 -148.64(17)
C7 Fe C1 C2 -105.59(18)
C5 Fe C1 C2 117.4(2)
C10 Fe C1 C2 178.92(18)
C4 Fe C1 C2 80.16(19)
C8 Fe C1 C2 -72.3(2)
C9 Fe C1 C2 -112.5(11)
C3 Fe C1 C2 36.64(18)
C6 Fe C1 C5 93.94(18)
C7 Fe C1 C5 136.99(17)
C10 Fe C1 C5 61.5(2)
C4 Fe C1 C5 -37.26(17)
C8 Fe C1 C5 170.25(17)
C2 Fe C1 C5 -117.4(2)
C9 Fe C1 C5 130.0(11)
C3 Fe C1 C5 -80.78(19)
C6 Fe C1 C11 -28.1(3)
C7 Fe C1 C11 15.0(3)
C5 Fe C1 C11 -122.0(3)
C10 Fe C1 C11 -60.5(3)
C4 Fe C1 C11 -159.3(3)
C8 Fe C1 C11 48.2(3)
C2 Fe C1 C11 120.5(3)
C9 Fe C1 C11 8.0(13)
C3 Fe C1 C11 157.2(3)
C5 C1 C2 C3 1.8(3)
C11 C1 C2 C3 -173.9(2)
Fe C1 C2 C3 -58.87(19)
C5 C1 C2 Fe 60.63(17)
C11 C1 C2 Fe -115.1(3)
C1 Fe C2 C3 120.5(3)
C6 Fe C2 C3 169.13(18)
C7 Fe C2 C3 -150.75(18)
C5 Fe C2 C3 81.35(19)
C10 Fe C2 C3 93(4)
C4 Fe C2 C3 37.40(18)
C8 Fe C2 C3 -106.61(19)
C9 Fe C2 C3 -68.4(3)
C6 Fe C2 C1 48.6(2)
C7 Fe C2 C1 88.74(19)
C5 Fe C2 C1 -39.16(18)
C10 Fe C2 C1 -28(4)
C4 Fe C2 C1 -83.11(19)
C8 Fe C2 C1 132.88(18)
C9 Fe C2 C1 171.05(19)
C3 Fe C2 C1 -120.5(3)
C1 C2 C3 C4 -1.1(3)
Fe C2 C3 C4 -58.80(19)
C1 C2 C3 Fe 57.66(18)
C1 Fe C3 C2 -37.23(18)
C6 Fe C3 C2 -81.3(10)
C7 Fe C3 C2 50.1(3)
C5 Fe C3 C2 -81.92(19)
C10 Fe C3 C2 -177.60(18)
C4 Fe C3 C2 -119.8(3)
C8 Fe C3 C2 93.5(2)
C9 Fe C3 C2 139.30(18)
C1 Fe C3 C4 82.54(19)
C6 Fe C3 C4 38.5(10)
C7 Fe C3 C4 169.92(18)
C5 Fe C3 C4 37.85(18)
C10 Fe C3 C4 -57.8(3)
C8 Fe C3 C4 -146.70(18)
C2 Fe C3 C4 119.8(3)
C9 Fe C3 C4 -100.9(2)
C2 C3 C4 C5 0.1(3)
Fe C3 C4 C5 -58.81(19)
C2 C3 C4 Fe 58.87(19)
C1 Fe C4 C5 37.92(17)
C6 Fe C4 C5 -54.7(2)
C7 Fe C4 C5 -9.2(10)
C10 Fe C4 C5 -96.71(18)
C8 Fe C4 C5 -178.7(2)
C2 Fe C4 C5 81.93(18)
C9 Fe C4 C5 -140.58(17)
C3 Fe C4 C5 119.1(3)
C1 Fe C4 C3 -81.14(19)
C6 Fe C4 C3 -173.72(17)
C7 Fe C4 C3 -128.2(8)
C5 Fe C4 C3 -119.1(3)
C10 Fe C4 C3 144.23(18)
C8 Fe C4 C3 62.2(3)
C2 Fe C4 C3 -37.13(18)
C9 Fe C4 C3 100.4(2)
C3 C4 C5 C1 1.0(3)
Fe C4 C5 C1 -58.57(18)
C3 C4 C5 Fe 59.60(19)
C2 C1 C5 C4 -1.7(3)
C11 C1 C5 C4 173.9(3)
Fe C1 C5 C4 59.60(18)
C2 C1 C5 Fe -61.32(18)
C11 C1 C5 Fe 114.3(3)
C1 Fe C5 C4 -119.7(2)
C6 Fe C5 C4 142.41(17)
C7 Fe C5 C4 178.38(17)
C10 Fe C5 C4 99.25(18)
C8 Fe C5 C4 174.5(8)
C2 Fe C5 C4 -81.07(19)
C9 Fe C5 C4 67.9(3)
C3 Fe C5 C4 -37.68(18)
C6 Fe C5 C1 -97.88(17)
C7 Fe C5 C1 -61.9(2)
C10 Fe C5 C1 -141.04(17)
C4 Fe C5 C1 119.7(2)
C8 Fe C5 C1 -65.7(9)
C2 Fe C5 C1 38.64(17)
C9 Fe C5 C1 -172.41(17)
C3 Fe C5 C1 82.04(18)
C1 Fe C6 C7 95.55(17)
C5 Fe C6 C7 138.52(16)
C10 Fe C6 C7 -117.4(2)
C4 Fe C6 C7 171.83(16)
C8 Fe C6 C7 -37.19(16)
C2 Fe C6 C7 64.8(2)
C9 Fe C6 C7 -80.63(17)
C3 Fe C6 C7 137.9(9)
C1 Fe C6 C10 -147.02(16)
C7 Fe C6 C10 117.4(2)
C5 Fe C6 C10 -104.05(17)
C4 Fe C6 C10 -70.7(2)
C8 Fe C6 C10 80.24(17)
C2 Fe C6 C10 -177.73(18)
C9 Fe C6 C10 36.80(16)
C3 Fe C6 C10 -104.7(9)
C1 Fe C6 C14 -28.3(3)
C7 Fe C6 C14 -123.8(3)
C5 Fe C6 C14 14.7(2)
C10 Fe C6 C14 118.8(3)
C4 Fe C6 C14 48.0(3)
C8 Fe C6 C14 -161.0(3)
C2 Fe C6 C14 -59.0(3)
C9 Fe C6 C14 155.6(3)
C3 Fe C6 C14 14.1(11)
C10 C6 C7 C8 -1.1(3)
C14 C6 C7 C8 175.2(2)
Fe C6 C7 C8 59.63(18)
C10 C6 C7 Fe -60.70(17)
C14 C6 C7 Fe 115.5(3)
C1 Fe C7 C8 143.49(17)
C6 Fe C7 C8 -119.8(2)
C5 Fe C7 C8 -179.23(17)
C10 Fe C7 C8 -80.75(17)
C4 Fe C7 C8 -171.2(8)
C2 Fe C7 C8 100.73(18)
C9 Fe C7 C8 -37.30(17)
C3 Fe C7 C8 68.5(3)
C1 Fe C7 C6 -96.69(16)
C5 Fe C7 C6 -59.4(2)
C10 Fe C7 C6 39.07(15)
C4 Fe C7 C6 -51.4(9)
C8 Fe C7 C6 119.8(2)
C2 Fe C7 C6 -139.44(16)
C9 Fe C7 C6 82.52(16)
C3 Fe C7 C6 -171.70(18)
C6 C7 C8 C9 0.4(3)
Fe C7 C8 C9 59.03(18)
C6 C7 C8 Fe -58.64(17)
C1 Fe C8 C7 -54.2(2)
C6 Fe C8 C7 37.83(16)
C5 Fe C8 C7 4.4(10)
C10 Fe C8 C7 82.50(17)
C4 Fe C8 C7 177.9(2)
C2 Fe C8 C7 -96.95(18)
C9 Fe C8 C7 119.7(2)
C3 Fe C8 C7 -141.46(17)
C1 Fe C8 C9 -173.96(16)
C6 Fe C8 C9 -81.90(17)
C7 Fe C8 C9 -119.7(2)
C5 Fe C8 C9 -115.3(9)
C10 Fe C8 C9 -37.24(16)
C4 Fe C8 C9 58.2(3)
C2 Fe C8 C9 143.31(17)
C3 Fe C8 C9 98.80(19)
C7 C8 C9 C10 0.5(3)
Fe C8 C9 C10 58.86(18)
C7 C8 C9 Fe -58.38(18)
C1 Fe C9 C10 -75.1(11)
C6 Fe C9 C10 -37.80(16)
C7 Fe C9 C10 -82.32(18)
C5 Fe C9 C10 49.1(3)
C4 Fe C9 C10 91.59(19)
C8 Fe C9 C10 -119.8(2)
C2 Fe C9 C10 179.22(19)
C3 Fe C9 C10 137.12(18)
C1 Fe C9 C8 44.7(12)
C6 Fe C9 C8 81.97(18)
C7 Fe C9 C8 37.45(16)
C5 Fe C9 C8 168.83(18)
C10 Fe C9 C8 119.8(2)
C4 Fe C9 C8 -148.65(17)
C2 Fe C9 C8 -61.0(3)
C3 Fe C9 C8 -103.12(19)
C8 C9 C10 C6 -1.1(3)
Fe C9 C10 C6 57.86(17)
C8 C9 C10 Fe -59.01(18)
C7 C6 C10 C9 1.4(3)
C14 C6 C10 C9 -175.1(2)
Fe C6 C10 C9 -59.03(18)
C7 C6 C10 Fe 60.39(16)
C14 C6 C10 Fe -116.1(2)
C1 Fe C10 C9 171.26(18)
C6 Fe C10 C9 120.1(2)
C7 Fe C10 C9 81.17(18)
C5 Fe C10 C9 -150.50(17)
C4 Fe C10 C9 -106.94(18)
C8 Fe C10 C9 37.36(17)
C2 Fe C10 C9 -162(4)
C3 Fe C10 C9 -70.9(2)
C1 Fe C10 C6 51.1(2)
C7 Fe C10 C6 -38.97(16)
C5 Fe C10 C6 89.37(18)
C4 Fe C10 C6 132.92(16)
C8 Fe C10 C6 -82.78(17)
C2 Fe C10 C6 78(4)
C9 Fe C10 C6 -120.1(2)
C3 Fe C10 C6 168.99(18)
C2 C1 C11 C12 135.2(4)
C5 C1 C11 C12 -39.6(5)
Fe C1 C11 C12 47.5(5)
C1 C11 C12 C13 -0.8(6)
C11 C12 C13 C14 -41.0(6)
C12 C13 C14 C6 -1.0(5)
C12 C13 C14 C15 -179.3(3)
C7 C6 C14 C13 -41.2(4)
C10 C6 C14 C13 134.4(3)
Fe C6 C14 C13 47.6(4)
C7 C6 C14 C15 137.1(3)
C10 C6 C14 C15 -47.2(3)
Fe C6 C14 C15 -134.0(2)
C13 C14 C15 C16 -43.2(4)
C6 C14 C15 C16 138.4(3)
C13 C14 C15 C20 136.6(3)
C6 C14 C15 C20 -41.8(4)
C20 C15 C16 C17 -0.7(4)
C14 C15 C16 C17 179.1(3)
C15 C16 C17 C18 -0.4(5)
C16 C17 C18 C19 0.9(5)
C17 C18 C19 C20 -0.1(5)
C18 C19 C20 C15 -1.1(5)
C16 C15 C20 C19 1.5(4)
C14 C15 C20 C19 -178.3(3)
